data_7243307
loop_
_publ_author_name
'Peloquin, Andrew J.'
'McMillen, Colin D.'
'Pennington, William T.'

_publ_section_title
;
 One dimensional halogen bond design: Br&#x22EF;N versus I&#x22EF;N with
 fluoroarenes
;
_journal_issue 35
_journal_name_full CrystEngComm
_journal_page_first 6098
_journal_page_last 6106
_journal_paper_doi 10.1039/D1CE00864A
_journal_volume 23
_journal_year 2021
_chemical_formula_moiety 'Br2 C12 F8'
_chemical_formula_sum 'C12 Br2 F8'
_chemical_formula_weight 455.928
_space_group_crystal_system monoclinic
_space_group_IT_number 14
_space_group_name_Hall '-P 2yn'
_space_group_name_H-M_alt 'P 1 21/n 1'
_symmetry_Int_Tables_number 14
_atom_sites_solution_primary dual
_audit_creation_date 2021-06-01
_audit_creation_method
;
Olex2 1.3
(compiled 2020.11.12 svn.r5f609507 for OlexSys, GUI svn.r6272)
;
_audit_update_record
;
2021-06-27 deposited with the CCDC.	2021-08-02 downloaded from the CCDC.
;
_cell_angle_alpha 90
_cell_angle_beta 110.544(3)
_cell_angle_gamma 90
_cell_formula_units_Z 4
_cell_length_a 13.2078(10)
_cell_length_b 7.3883(5)
_cell_length_c 13.6241(9)
_cell_measurement_reflns_used 9118
_cell_measurement_temperature 100.0
_cell_measurement_theta_max 28.304
_cell_measurement_theta_min 2.666
_cell_volume 1244.93(15)
_computing_cell_refinement 'SAINT V8.38A (Bruker, 2018)'
_computing_data_collection 'Bruker APEX3'
_computing_data_reduction 'SAINT V8.38A (Bruker, 2018)'
_computing_molecular_graphics 'Olex2 1.3 (Dolomanov et al., 2009)'
_computing_publication_material 'Olex2 1.3 (Dolomanov et al., 2009)'
_computing_structure_refinement 'SHELXL-2016/6 (Sheldrick, 2016)'
_computing_structure_solution 'SHELXT 2014/5 (Sheldrick, 2014)'
_diffrn_ambient_temperature 100.0
_diffrn_measured_fraction_theta_full 0.9996
_diffrn_measured_fraction_theta_max 0.9997
_diffrn_measurement_device_type 'Bruker D8 Quest Photon 100'
_diffrn_measurement_method '\f and \w scans'
_diffrn_radiation_type MoK\a
_diffrn_radiation_wavelength 0.71073
_diffrn_reflns_av_R_equivalents 0.0502
_diffrn_reflns_av_unetI/netI 0.0262
_diffrn_reflns_Laue_measured_fraction_full 0.9996
_diffrn_reflns_Laue_measured_fraction_max 0.9997
_diffrn_reflns_limit_h_max 17
_diffrn_reflns_limit_h_min -17
_diffrn_reflns_limit_k_max 9
_diffrn_reflns_limit_k_min -9
_diffrn_reflns_limit_l_max 17
_diffrn_reflns_limit_l_min -17
_diffrn_reflns_number 23306
_diffrn_reflns_point_group_measured_fraction_full 0.9996
_diffrn_reflns_point_group_measured_fraction_max 0.9997
_diffrn_reflns_theta_full 25.2417
_diffrn_reflns_theta_max 27.88
_diffrn_reflns_theta_min 2.67
_diffrn_source 'Incoatec I\mS'
_diffrn_source_current 1.0
_diffrn_source_power 0.05
_diffrn_source_voltage 50.0
_diffrn_standards_number 0
_exptl_absorpt_coefficient_mu 6.602
_exptl_absorpt_correction_T_max 0.7457
_exptl_absorpt_correction_T_min 0.4049
_exptl_absorpt_correction_type multi-scan
_exptl_absorpt_process_details
;
SADABS-2016/2 (Bruker,2016/2) was used for absorption correction.
wR2(int) was 0.1120 before and 0.0612 after correction.
The Ratio of minimum to maximum transmission is 0.5430.
The \l/2 correction factor is Not present.
;
_exptl_crystal_colour colourless
_exptl_crystal_colour_primary colourless
_exptl_crystal_density_diffrn 2.433
_exptl_crystal_density_meas ?
_exptl_crystal_density_method 'not measured'
_exptl_crystal_description plate
_exptl_crystal_F_000 855.112
_exptl_crystal_size_max 0.549
_exptl_crystal_size_mid 0.304
_exptl_crystal_size_min 0.256
_exptl_transmission_factor_max 'not measured'
_exptl_transmission_factor_min 'not measured'
_refine_diff_density_max 0.5250
_refine_diff_density_min -0.5530
_refine_diff_density_rms 0.1114
_refine_ls_d_res_high 0.7600
_refine_ls_d_res_low 7.6405
_refine_ls_goodness_of_fit_ref 1.0562
_refine_ls_hydrogen_treatment undef
_refine_ls_matrix_type full
_refine_ls_number_constraints 0
_refine_ls_number_parameters 199
_refine_ls_number_reflns 2968
_refine_ls_number_restraints 0
_refine_ls_restrained_S_all 1.0562
_refine_ls_R_factor_all 0.0289
_refine_ls_R_factor_gt 0.0222
_refine_ls_shift/su_max 0.0007
_refine_ls_shift/su_mean 0.0000
_refine_ls_structure_factor_coef Fsqd
_refine_ls_weighting_details 'w=1/[\s^2^(Fo^2^)+(0.0149P)^2^+1.0532P] where P=(Fo^2^+2Fc^2^)/3'
_refine_ls_weighting_scheme calc
_refine_ls_wR_factor_gt 0.0459
_refine_ls_wR_factor_ref 0.0490
_reflns_Friedel_coverage 0.0
_reflns_limit_h_max 10
_reflns_limit_h_min -17
_reflns_limit_k_max 9
_reflns_limit_k_min 0
_reflns_limit_l_max 17
_reflns_limit_l_min -9
_reflns_number_gt 2621
_reflns_number_total 2968
_reflns_threshold_expression I>=2u(I)
_cod_data_source_file d1ce00864a2.cif
_cod_data_source_block Br2F8bph
_cod_depositor_comments
;
The following automatic conversions were performed:

data item '_exptl_crystal_density_meas' value 'not measured' was
changed to '?' -- the value is perceived as not measured.

Automatic conversion script
Id: cif_fix_values 7556 2019-12-06 15:28:31Z antanas 

 Adding full bibliography for 7243307--7243335.cif.
;
_cod_original_sg_symbol_Hall '-P 2ybc (x-z,y,z)'
_cod_original_formula_sum 'Br2 C12 F8'
_cod_database_code 7243307
_olex2_refinement_description
;
;
_olex2_submission_special_instructions 'No special instructions were received'

loop_
_space_group_symop_id
_space_group_symop_operation_xyz
1 x,y,z
2 -x+1/2,y+1/2,-z+1/2
3 -x,-y,-z
4 x-1/2,-y-1/2,z-1/2

loop_
_atom_site_label
_atom_site_type_symbol
_atom_site_fract_x
_atom_site_fract_y
_atom_site_fract_z
_atom_site_U_iso_or_equiv
_atom_site_adp_type
_atom_site_occupancy
_atom_site_refinement_flags_posn
Br1 Br 0.66022(2) 0.65255(3) 0.712121(17) 0.02315(7) Uani 1.000000 .
Br2 Br 0.51098(2) 0.74654(3) -0.121465(16) 0.02148(6) Uani 1.000000 .
F1 F 0.70754(11) 0.5947(2) 0.05046(11) 0.0256(3) Uani 1.000000 .
F2 F 0.74957(11) 0.5779(2) 0.25747(10) 0.0249(3) Uani 1.000000 .
F3 F 0.40675(11) 0.82774(19) 0.20742(10) 0.0225(3) Uani 1.000000 .
F4 F 0.36715(11) 0.85220(19) 0.00168(10) 0.0247(3) Uani 1.000000 .
F5 F 0.61340(11) 0.98478(17) 0.57049(10) 0.0224(3) Uani 1.000000 .
F6 F 0.57431(11) 1.00555(16) 0.36446(10) 0.0191(3) Uani 1.000000 .
F7 F 0.62915(12) 0.37673(17) 0.35385(10) 0.0234(3) Uani 1.000000 .
F8 F 0.66208(13) 0.35334(18) 0.55845(10) 0.0277(3) Uani 1.000000 .
C1 C 0.63690(18) 0.6684(3) 0.56890(16) 0.0170(4) Uani 1.000000 .
C2 C 0.61551(18) 0.8333(3) 0.51757(17) 0.0168(4) Uani 1.000000 .
C3 C 0.59636(17) 0.8441(3) 0.41153(16) 0.0149(4) Uani 1.000000 .
C4 C 0.60074(18) 0.6922(3) 0.35307(16) 0.0152(4) Uani 1.000000 .
C5 C 0.62422(18) 0.5283(3) 0.40624(16) 0.0167(4) Uani 1.000000 .
C6 C 0.64157(18) 0.5157(3) 0.51198(17) 0.0181(4) Uani 1.000000 .
C7 C 0.53772(18) 0.7279(3) 0.02209(16) 0.0164(4) Uani 1.000000 .
C8 C 0.63403(18) 0.6572(3) 0.08908(17) 0.0170(4) Uani 1.000000 .
C9 C 0.65483(17) 0.6468(3) 0.19549(16) 0.0165(4) Uani 1.000000 .
C10 C 0.57989(18) 0.7043(3) 0.23911(16) 0.0140(4) Uani 1.000000 .
C11 C 0.48316(17) 0.7728(3) 0.17071(17) 0.0158(4) Uani 1.000000 .
C12 C 0.46202(18) 0.7849(3) 0.06415(17) 0.0174(4) Uani 1.000000 .

loop_
_atom_site_aniso_label
_atom_site_aniso_U_11
_atom_site_aniso_U_22
_atom_site_aniso_U_33
_atom_site_aniso_U_12
_atom_site_aniso_U_13
_atom_site_aniso_U_23
Br1 0.02239(12) 0.03419(13) 0.01347(10) -0.00103(10) 0.00705(9) 0.00088(9)
Br2 0.02999(13) 0.02145(11) 0.01323(10) -0.00284(9) 0.00788(9) -0.00143(8)
F1 0.0188(7) 0.0374(8) 0.0243(7) 0.0040(6) 0.0121(6) -0.0055(6)
F2 0.0149(7) 0.0359(8) 0.0206(7) 0.0083(6) 0.0021(5) -0.0003(6)
F3 0.0159(7) 0.0337(8) 0.0201(7) 0.0067(6) 0.0088(5) 0.0008(6)
F4 0.0185(7) 0.0331(8) 0.0184(6) 0.0084(6) 0.0014(5) 0.0027(6)
F5 0.0273(8) 0.0199(7) 0.0203(6) -0.0002(6) 0.0089(6) -0.0074(5)
F6 0.0232(7) 0.0134(6) 0.0204(6) 0.0009(5) 0.0074(5) 0.0021(5)
F7 0.0349(8) 0.0142(6) 0.0183(6) 0.0027(6) 0.0060(6) -0.0023(5)
F8 0.0416(9) 0.0182(7) 0.0208(7) 0.0023(6) 0.0078(6) 0.0067(5)
C1 0.0146(11) 0.0234(11) 0.0130(10) -0.0024(9) 0.0050(8) -0.0004(8)
C2 0.0137(10) 0.0178(10) 0.0188(10) -0.0015(8) 0.0056(8) -0.0044(8)
C3 0.0123(10) 0.0138(10) 0.0186(10) -0.0010(8) 0.0053(8) 0.0008(8)
C4 0.0144(10) 0.0174(10) 0.0134(10) -0.0015(8) 0.0043(8) -0.0008(8)
C5 0.0166(11) 0.0152(10) 0.0158(10) 0.0000(8) 0.0026(8) -0.0040(8)
C6 0.0176(11) 0.0176(10) 0.0174(10) -0.0002(9) 0.0041(9) 0.0032(8)
C7 0.0196(11) 0.0161(10) 0.0127(10) -0.0049(8) 0.0048(8) -0.0021(8)
C8 0.0144(11) 0.0183(11) 0.0202(11) -0.0012(9) 0.0084(9) -0.0033(9)
C9 0.0113(10) 0.0183(10) 0.0175(10) 0.0008(8) 0.0019(8) -0.0014(8)
C10 0.0155(11) 0.0122(9) 0.0140(10) -0.0008(8) 0.0046(8) -0.0007(7)
C11 0.0130(10) 0.0170(10) 0.0184(10) 0.0008(8) 0.0068(8) 0.0003(8)
C12 0.0140(11) 0.0184(11) 0.0165(10) 0.0006(8) 0.0013(8) 0.0010(8)

loop_
_atom_type_symbol
_atom_type_scat_dispersion_real
_atom_type_scat_dispersion_imag
_atom_type_scat_Cromer_Mann_a1
_atom_type_scat_Cromer_Mann_a2
_atom_type_scat_Cromer_Mann_a3
_atom_type_scat_Cromer_Mann_a4
_atom_type_scat_Cromer_Mann_b1
_atom_type_scat_Cromer_Mann_b2
_atom_type_scat_Cromer_Mann_b3
_atom_type_scat_Cromer_Mann_b4
_atom_type_scat_Cromer_Mann_c
_atom_type_scat_source
_atom_type_scat_dispersion_source
C 0.00347 0.00161 2.31000 1.02000 1.58860 0.86500 20.84390 10.20750 0.56870 51.65120 0.215599998832 'International Tables Volume C Table 6.1.1.4 (pp. 500-502)' 'Henke, Gullikson and Davis, At. Data and Nucl. Data Tables, 1993, 54, 2'
Br -0.28346 2.55990 17.17890 5.23580 5.63770 3.98510 2.17230 16.57960 0.26090 41.43280 2.95569992065 'International Tables Volume C Table 6.1.1.4 (pp. 500-502)' 'Henke, Gullikson and Davis, At. Data and Nucl. Data Tables, 1993, 54, 2'
F 0.01794 0.01033 3.53920 2.64120 1.51700 1.02430 10.28250 4.29440 0.26150 26.14760 0.277599990368 'International Tables Volume C Table 6.1.1.4 (pp. 500-502)' 'Henke, Gullikson and Davis, At. Data and Nucl. Data Tables, 1993, 54, 2'

loop_
_geom_angle_atom_site_label_1
_geom_angle_atom_site_label_2
_geom_angle_atom_site_label_3
_geom_angle
_geom_angle_site_symmetry_1
_geom_angle_site_symmetry_3
_geom_angle_publ_flag
C2 C1 Br1 120.82(17) . . ?
C6 C1 Br1 120.72(17) . . ?
C6 C1 C2 118.46(19) . . ?
C1 C2 F5 120.25(19) . . ?
C3 C2 F5 119.09(19) . . ?
C3 C2 C1 120.7(2) . . ?
C2 C3 F6 118.86(19) . . ?
C4 C3 F6 119.45(18) . . ?
C4 C3 C2 121.68(19) . . ?
C5 C4 C3 116.86(19) . . ?
C10 C4 C3 121.48(19) . . ?
C10 C4 C5 121.66(19) . . ?
C4 C5 F7 119.59(18) . . ?
C6 C5 F7 118.50(19) . . ?
C6 C5 C4 121.9(2) . . ?
C1 C6 F8 120.49(19) . . ?
C5 C6 F8 119.1(2) . . ?
C5 C6 C1 120.4(2) . . ?
C8 C7 Br2 120.78(17) . . ?
C12 C7 Br2 120.92(17) . . ?
C12 C7 C8 118.29(19) . . ?
C7 C8 F1 119.84(19) . . ?
C9 C8 F1 119.31(19) . . ?
C9 C8 C7 120.8(2) . . ?
C8 C9 F2 118.73(19) . . ?
C10 C9 F2 119.66(19) . . ?
C10 C9 C8 121.6(2) . . ?
C9 C10 C4 122.15(19) . . ?
C11 C10 C4 121.0(2) . . ?
C11 C10 C9 116.84(19) . . ?
C10 C11 F3 119.87(19) . . ?
C12 C11 F3 118.20(19) . . ?
C12 C11 C10 121.9(2) . . ?
C7 C12 F4 120.12(19) . . ?
C11 C12 F4 119.4(2) . . ?
C11 C12 C7 120.5(2) . . ?

loop_
_geom_bond_atom_site_label_1
_geom_bond_atom_site_label_2
_geom_bond_distance
_geom_bond_site_symmetry_2
_geom_bond_publ_flag
Br1 C1 1.869(2) . ?
Br2 C7 1.867(2) . ?
F1 C8 1.339(2) . ?
F2 C9 1.340(2) . ?
F3 C11 1.337(2) . ?
F4 C12 1.339(2) . ?
F5 C2 1.337(2) . ?
F6 C3 1.337(2) . ?
F7 C5 1.342(2) . ?
F8 C6 1.339(2) . ?
C1 C2 1.384(3) . ?
C1 C6 1.383(3) . ?
C2 C3 1.379(3) . ?
C3 C4 1.389(3) . ?
C4 C5 1.389(3) . ?
C4 C10 1.481(3) . ?
C5 C6 1.380(3) . ?
C7 C8 1.382(3) . ?
C7 C12 1.381(3) . ?
C8 C9 1.380(3) . ?
C9 C10 1.388(3) . ?
C10 C11 1.386(3) . ?
C11 C12 1.382(3) . ?

loop_
_geom_torsion_atom_site_label_1
_geom_torsion_atom_site_label_2
_geom_torsion_atom_site_label_3
_geom_torsion_atom_site_label_4
_geom_torsion
_geom_torsion_site_symmetry_1
_geom_torsion_site_symmetry_2
_geom_torsion_site_symmetry_3
_geom_torsion_site_symmetry_4
_geom_torsion_publ_flag
Br1 C1 C2 F5 1.4(2) . . . . ?
Br1 C1 C2 C3 -178.79(17) . . . . ?
Br1 C1 C6 F8 0.5(2) . . . . ?
Br1 C1 C6 C5 179.97(17) . . . . ?
Br2 C7 C8 F1 -2.61(19) . . . . ?
Br2 C7 C8 C9 178.64(17) . . . . ?
Br2 C7 C12 F4 1.02(19) . . . . ?
Br2 C7 C12 C11 -179.15(17) . . . . ?
F1 C8 C7 C12 177.6(2) . . . . ?
F1 C8 C9 F2 1.5(2) . . . . ?
F1 C8 C9 C10 -177.88(19) . . . . ?
F2 C9 C8 C7 -179.73(19) . . . . ?
F2 C9 C10 C4 -0.0(2) . . . . ?
F2 C9 C10 C11 -179.4(2) . . . . ?
F3 C11 C10 C4 -0.5(2) . . . . ?
F3 C11 C10 C9 178.90(19) . . . . ?
F3 C11 C12 F4 0.6(2) . . . . ?
F3 C11 C12 C7 -179.21(19) . . . . ?
F4 C12 C7 C8 -179.2(2) . . . . ?
F4 C12 C11 C10 179.98(19) . . . . ?
F5 C2 C1 C6 -178.1(2) . . . . ?
F5 C2 C3 F6 -1.2(2) . . . . ?
F5 C2 C3 C4 178.01(19) . . . . ?
F6 C3 C2 C1 178.96(19) . . . . ?
F6 C3 C4 C5 179.9(2) . . . . ?
F6 C3 C4 C10 -0.9(2) . . . . ?
F7 C5 C4 C3 179.7(2) . . . . ?
F7 C5 C4 C10 0.5(3) . . . . ?
F7 C5 C6 F8 -0.3(2) . . . . ?
F7 C5 C6 C1 -179.8(2) . . . . ?
F8 C6 C1 C2 180.0(2) . . . . ?
F8 C6 C5 C4 178.9(2) . . . . ?
C1 C2 C3 C4 -1.8(3) . . . . ?
C1 C6 C5 C4 -0.6(3) . . . . ?
C2 C3 C4 C5 0.7(2) . . . . ?
C2 C3 C4 C10 179.9(2) . . . . ?
C3 C4 C5 C6 0.5(2) . . . . ?
C3 C4 C10 C9 123.1(2) . . . . ?
C3 C4 C10 C11 -57.5(2) . . . . ?
C4 C10 C9 C8 179.4(2) . . . . ?
C4 C10 C11 C12 -179.9(2) . . . . ?
C7 C8 C9 C10 0.9(3) . . . . ?
C7 C12 C11 C10 0.2(3) . . . . ?
C8 C9 C10 C11 -0.1(3) . . . . ?
C9 C10 C11 C12 -0.4(2) . . . . ?
